data_7103281
loop_
_publ_author_name
'Chomitz, Wayne A'
'Arnold, John'

_publ_section_title
;
 Reactivity of a Co(i) [N(2)P(2)] complex with azides: evidence for a
 transient Co(iii) imido species.
;
_journal_issue 31
_journal_name_full 'Chemical communications (Cambridge, England)'
_journal_page_first 3648
_journal_page_last 3650
_journal_paper_doi 10.1039/b804754e
_journal_year 2008
_chemical_formula_moiety 'C22 H51 Co N2 P2 Si'
_chemical_formula_sum 'C22 H51 Co N2 P2 Si'
_chemical_formula_weight 492.61
_chemical_name_systematic
;
?
;
_space_group_IT_number 62
_symmetry_cell_setting orthorhombic
_symmetry_space_group_name_Hall '-P 2ac 2n'
_symmetry_space_group_name_H-M 'P n m a'
_atom_sites_solution_hydrogens geom
_atom_sites_solution_primary direct
_atom_sites_solution_secondary difmap
_audit_creation_method SHELXL-97
_cell_angle_alpha 90.00
_cell_angle_beta 90.00
_cell_angle_gamma 90.00
_cell_formula_units_Z 4
_cell_length_a 14.742(4)
_cell_length_b 17.148(5)
_cell_length_c 11.265(3)
_cell_measurement_reflns_used 3150
_cell_measurement_temperature 244(2)
_cell_measurement_theta_max 25.3
_cell_measurement_theta_min 3.3
_cell_volume 2847.6(13)
_computing_cell_refinement 'Bruker SAINT v7.07'
_computing_data_collection 'Bruker SMART v5.054d'
_computing_data_reduction 'Bruker SAINT v7.07'
_computing_structure_refinement 'SHELXL-97 (Sheldrick, 1997)'
_computing_structure_solution 'SHELXS-97 (Sheldrick, 1990)'
_diffrn_ambient_temperature 244(2)
_diffrn_measured_fraction_theta_full 0.954
_diffrn_measured_fraction_theta_max 0.954
_diffrn_measurement_device_type 'SMART 1000'
_diffrn_measurement_method '\w scans'
_diffrn_radiation_monochromator graphite
_diffrn_radiation_source 'fine-focus sealed tube'
_diffrn_radiation_type MoK\a
_diffrn_radiation_wavelength 0.71073
_diffrn_reflns_av_R_equivalents 0.0423
_diffrn_reflns_av_sigmaI/netI 0.0420
_diffrn_reflns_limit_h_max 17
_diffrn_reflns_limit_h_min -18
_diffrn_reflns_limit_k_max 16
_diffrn_reflns_limit_k_min -21
_diffrn_reflns_limit_l_max 14
_diffrn_reflns_limit_l_min -11
_diffrn_reflns_number 14951
_diffrn_reflns_theta_full 26.53
_diffrn_reflns_theta_max 26.53
_diffrn_reflns_theta_min 3.29
_diffrn_standards_decay_% 0
_diffrn_standards_interval_count 0
_diffrn_standards_interval_time 0
_diffrn_standards_number 0
_exptl_absorpt_coefficient_mu 0.768
_exptl_absorpt_correction_T_max 1.00
_exptl_absorpt_correction_T_min 0.89
_exptl_absorpt_correction_type empirical
_exptl_absorpt_process_details 'Blessing, 1995'
_exptl_crystal_colour blue
_exptl_crystal_density_diffrn 1.149
_exptl_crystal_density_method 'not measured'
_exptl_crystal_description 'hexangonal rods'
_exptl_crystal_F_000 1072
_exptl_crystal_size_max 0.22
_exptl_crystal_size_mid 0.15
_exptl_crystal_size_min 0.12
_refine_diff_density_max 0.408
_refine_diff_density_min -0.300
_refine_diff_density_rms 0.056
_refine_ls_extinction_method none
_refine_ls_goodness_of_fit_ref 1.033
_refine_ls_hydrogen_treatment mixed
_refine_ls_matrix_type full
_refine_ls_number_parameters 141
_refine_ls_number_reflns 2931
_refine_ls_number_restraints 3
_refine_ls_restrained_S_all 1.033
_refine_ls_R_factor_all 0.1017
_refine_ls_R_factor_gt 0.0528
_refine_ls_shift/su_max 0.004
_refine_ls_shift/su_mean 0.001
_refine_ls_structure_factor_coef Fsqd
_refine_ls_weighting_details 'calc w=1/[\s^2^(Fo^2^)+(0.1000P)^2^+0.0000P] where P=(Fo^2^+2Fc^2^)/3'
_refine_ls_weighting_scheme calc
_refine_ls_wR_factor_gt 0.1429
_refine_ls_wR_factor_ref 0.1668
_reflns_number_gt 1747
_reflns_number_total 2931
_reflns_threshold_expression >2sigma(I)
_cod_data_source_file b804754e.txt
_cod_data_source_block wac6167cxs
_cod_original_sg_symbol_H-M Pnma
_cod_database_code 7103281

loop_
_symmetry_equiv_pos_as_xyz
'x, y, z'
'-x+1/2, -y, z+1/2'
'-x, y+1/2, -z'
'x+1/2, -y+1/2, -z+1/2'
'-x, -y, -z'
'x-1/2, y, -z-1/2'
'x, -y-1/2, z'
'-x-1/2, y-1/2, z-1/2'

loop_
_atom_site_label
_atom_site_type_symbol
_atom_site_fract_x
_atom_site_fract_y
_atom_site_fract_z
_atom_site_U_iso_or_equiv
_atom_site_adp_type
_atom_site_occupancy
_atom_site_symmetry_multiplicity
_atom_site_calc_flag
_atom_site_refinement_flags
_atom_site_disorder_assembly
_atom_site_disorder_group
Co1 Co 0.16502(4) 0.2500 0.61148(6) 0.0533(3) Uani 1 2 d S . .
P1 P 0.11834(7) 0.35248(5) 0.71398(10) 0.0696(3) Uani 1 1 d . . .
Si1 Si 0.10410(12) 0.2500 0.38802(15) 0.1034(8) Uani 1 2 d S . .
N1 N 0.2069(3) 0.2500 0.4503(4) 0.0748(13) Uani 1 2 d S . .
N2 N 0.0341(3) 0.2500 0.5165(4) 0.0735(12) Uani 1 2 d S . .
C1 C 0.2975(4) 0.2500 0.4008(5) 0.101(2) Uani 1 2 d S . .
C2 C 0.3655(5) 0.2500 0.4907(7) 0.133(3) Uani 1 2 d SD . .
H2A H 0.4298(10) 0.2500 0.478(6) 0.180 Uiso 1 2 d SD . .
H2B H 0.350(3) 0.285(3) 0.554(4) 0.180 Uiso 1 1 d D . .
C3 C 0.3103(5) 0.3200(7) 0.3242(9) 0.337(9) Uani 1 1 d . . .
H3A H 0.3713 0.3199 0.2918 0.505 Uiso 1 1 calc R . .
H3B H 0.3014 0.3668 0.3711 0.505 Uiso 1 1 calc R . .
H3C H 0.2667 0.3189 0.2598 0.505 Uiso 1 1 calc R . .
C4 C 0.0749(4) 0.3359(5) 0.2908(5) 0.176(3) Uani 1 1 d . . .
H4A H 0.0543 0.3174 0.2140 0.264 Uiso 1 1 calc R . .
H4B H 0.1282 0.3684 0.2804 0.264 Uiso 1 1 calc R . .
H4C H 0.0271 0.3662 0.3280 0.264 Uiso 1 1 calc R . .
C5 C -0.0161(3) 0.3226(3) 0.5489(5) 0.0951(15) Uani 1 1 d . . .
H5A H -0.0810 0.3131 0.5374 0.114 Uiso 1 1 calc R . .
H5B H 0.0018 0.3639 0.4935 0.114 Uiso 1 1 calc R . .
C6 C -0.0020(3) 0.3518(3) 0.6727(5) 0.0929(14) Uani 1 1 d . . .
H6A H -0.0355 0.3186 0.7282 0.112 Uiso 1 1 calc R . .
H6B H -0.0263 0.4048 0.6792 0.112 Uiso 1 1 calc R . .
C7 C 0.1619(4) 0.4509(3) 0.6768(6) 0.1153(19) Uani 1 1 d . . .
H7A H 0.1382 0.4859 0.7395 0.138 Uiso 1 1 calc R . .
C8 C 0.2631(4) 0.4535(3) 0.6890(7) 0.153(2) Uani 1 1 d . . .
H8A H 0.2846 0.5057 0.6710 0.230 Uiso 1 1 calc R . .
H8B H 0.2903 0.4166 0.6344 0.230 Uiso 1 1 calc R . .
H8C H 0.2799 0.4400 0.7697 0.230 Uiso 1 1 calc R . .
C9 C 0.1317(6) 0.4826(5) 0.5699(10) 0.280(7) Uani 1 1 d . . .
H9A H 0.1571 0.5344 0.5600 0.420 Uiso 1 1 calc R . .
H9B H 0.0660 0.4860 0.5708 0.420 Uiso 1 1 calc R . .
H9C H 0.1509 0.4496 0.5047 0.420 Uiso 1 1 calc R . .
C10 C 0.1081(4) 0.3579(3) 0.8817(5) 0.1062(18) Uani 1 1 d . . .
H10A H 0.0761 0.3097 0.9060 0.127 Uiso 1 1 calc R . .
C11 C 0.0525(5) 0.4241(4) 0.9289(6) 0.154(3) Uani 1 1 d . . .
H11A H 0.0507 0.4214 1.0149 0.231 Uiso 1 1 calc R . .
H11B H -0.0087 0.4206 0.8978 0.231 Uiso 1 1 calc R . .
H11C H 0.0794 0.4732 0.9046 0.231 Uiso 1 1 calc R . .
C12 C 0.2013(5) 0.3539(4) 0.9399(6) 0.149(2) Uani 1 1 d . . .
H12A H 0.1946 0.3562 1.0255 0.223 Uiso 1 1 calc R . .
H12B H 0.2378 0.3976 0.9133 0.223 Uiso 1 1 calc R . .
H12C H 0.2309 0.3055 0.9179 0.223 Uiso 1 1 calc R . .

loop_
_atom_site_aniso_label
_atom_site_aniso_U_11
_atom_site_aniso_U_22
_atom_site_aniso_U_33
_atom_site_aniso_U_23
_atom_site_aniso_U_13
_atom_site_aniso_U_12
Co1 0.0415(4) 0.0647(4) 0.0537(4) 0.000 0.0019(3) 0.000
P1 0.0598(6) 0.0591(6) 0.0900(8) -0.0056(5) 0.0114(5) 0.0008(5)
Si1 0.0567(10) 0.200(2) 0.0538(10) 0.000 -0.0071(7) 0.000
N1 0.049(2) 0.123(4) 0.053(3) 0.000 0.002(2) 0.000
N2 0.040(2) 0.105(3) 0.075(3) 0.000 -0.002(2) 0.000
C1 0.055(3) 0.190(8) 0.058(4) 0.000 0.014(3) 0.000
C2 0.048(3) 0.232(11) 0.120(7) 0.000 0.012(4) 0.000
C3 0.094(5) 0.56(2) 0.356(13) 0.339(15) 0.089(7) 0.051(8)
C4 0.083(4) 0.338(10) 0.107(4) 0.101(6) 0.000(3) 0.025(5)
C5 0.051(2) 0.122(4) 0.112(4) 0.032(3) -0.004(2) 0.015(2)
C6 0.067(3) 0.088(3) 0.124(4) -0.003(3) 0.013(3) 0.014(2)
C7 0.105(4) 0.065(3) 0.176(6) 0.017(3) 0.020(4) 0.004(3)
C8 0.114(5) 0.108(4) 0.238(7) 0.026(5) 0.005(5) -0.046(4)
C9 0.172(8) 0.222(10) 0.445(15) 0.237(11) -0.106(10) -0.071(7)
C10 0.125(5) 0.090(3) 0.103(4) -0.024(3) 0.039(3) -0.010(3)
C11 0.183(7) 0.125(5) 0.154(6) -0.054(4) 0.063(5) 0.004(5)
C12 0.160(6) 0.182(7) 0.104(4) -0.024(4) -0.021(5) -0.002(5)

loop_
_atom_type_symbol
_atom_type_description
_atom_type_scat_dispersion_real
_atom_type_scat_dispersion_imag
_atom_type_scat_source
C C 0.0033 0.0016 'International Tables Vol C Tables 4.2.6.8 and 6.1.1.4'
H H 0.0000 0.0000 'International Tables Vol C Tables 4.2.6.8 and 6.1.1.4'
N N 0.0061 0.0033 'International Tables Vol C Tables 4.2.6.8 and 6.1.1.4'
Si Si 0.0817 0.0704 'International Tables Vol C Tables 4.2.6.8 and 6.1.1.4'
P P 0.1023 0.0942 'International Tables Vol C Tables 4.2.6.8 and 6.1.1.4'
Co Co 0.3494 0.9721 'International Tables Vol C Tables 4.2.6.8 and 6.1.1.4'

loop_
_geom_angle_atom_site_label_1
_geom_angle_atom_site_label_2
_geom_angle_atom_site_label_3
_geom_angle
_geom_angle_site_symmetry_1
_geom_angle_site_symmetry_3
_geom_angle_publ_flag
N1 Co1 N2 79.76(18) . . ?
N1 Co1 P1 126.46(4) . 7_565 ?
N2 Co1 P1 88.91(8) . 7_565 ?
N1 Co1 P1 126.46(4) . . ?
N2 Co1 P1 88.91(8) . . ?
P1 Co1 P1 105.17(6) 7_565 . ?
N1 Co1 Si1 38.40(14) . . ?
N2 Co1 Si1 41.36(12) . . ?
P1 Co1 Si1 112.77(4) 7_565 . ?
P1 Co1 Si1 112.77(4) . . ?
C6 P1 C7 106.4(2) . . ?
C6 P1 C10 100.1(3) . . ?
C7 P1 C10 102.0(3) . . ?
C6 P1 Co1 99.42(16) . . ?
C7 P1 Co1 119.8(2) . . ?
C10 P1 Co1 125.67(17) . . ?
N1 Si1 N2 100.7(2) . . ?
N1 Si1 C4 116.8(2) . 7_565 ?
N2 Si1 C4 109.9(2) . 7_565 ?
N1 Si1 C4 116.8(2) . . ?
N2 Si1 C4 109.9(2) . . ?
C4 Si1 C4 102.8(5) 7_565 . ?
N1 Si1 Co1 45.51(15) . . ?
N2 Si1 Co1 55.14(14) . . ?
C4 Si1 Co1 128.6(2) 7_565 . ?
C4 Si1 Co1 128.6(2) . . ?
C1 N1 Si1 132.5(4) . . ?
C1 N1 Co1 131.4(4) . . ?
Si1 N1 Co1 96.1(2) . . ?
C5 N2 C5 113.0(4) . 7_565 ?
C5 N2 Si1 119.1(3) . . ?
C5 N2 Si1 119.1(3) 7_565 . ?
C5 N2 Co1 108.3(3) . . ?
C5 N2 Co1 108.3(3) 7_565 . ?
Si1 N2 Co1 83.49(16) . . ?
C2 C1 N1 112.1(5) . . ?
C2 C1 C3 108.8(6) . . ?
N1 C1 C3 109.9(4) . . ?
C2 C1 C3 108.8(6) . 7_565 ?
N1 C1 C3 109.9(4) . 7_565 ?
C3 C1 C3 107.3(11) . 7_565 ?
C1 C2 H2A 126(4) . . ?
C1 C2 H2B 111(3) . . ?
H2A C2 H2B 109.6(12) . . ?
C1 C3 H3A 109.5 . . ?
C1 C3 H3B 109.5 . . ?
H3A C3 H3B 109.5 . . ?
C1 C3 H3C 109.5 . . ?
H3A C3 H3C 109.5 . . ?
H3B C3 H3C 109.5 . . ?
Si1 C4 H4A 109.5 . . ?
Si1 C4 H4B 109.5 . . ?
H4A C4 H4B 109.5 . . ?
Si1 C4 H4C 109.5 . . ?
H4A C4 H4C 109.5 . . ?
H4B C4 H4C 109.5 . . ?
N2 C5 C6 116.0(4) . . ?
N2 C5 H5A 108.3 . . ?
C6 C5 H5A 108.3 . . ?
N2 C5 H5B 108.3 . . ?
C6 C5 H5B 108.3 . . ?
H5A C5 H5B 107.4 . . ?
C5 C6 P1 111.9(3) . . ?
C5 C6 H6A 109.2 . . ?
P1 C6 H6A 109.2 . . ?
C5 C6 H6B 109.2 . . ?
P1 C6 H6B 109.2 . . ?
H6A C6 H6B 107.9 . . ?
C9 C7 C8 112.7(6) . . ?
C9 C7 P1 116.1(5) . . ?
C8 C7 P1 110.5(4) . . ?
C9 C7 H7A 105.5 . . ?
C8 C7 H7A 105.5 . . ?
P1 C7 H7A 105.5 . . ?
C7 C8 H8A 109.5 . . ?
C7 C8 H8B 109.5 . . ?
H8A C8 H8B 109.5 . . ?
C7 C8 H8C 109.5 . . ?
H8A C8 H8C 109.5 . . ?
H8B C8 H8C 109.5 . . ?
C7 C9 H9A 109.5 . . ?
C7 C9 H9B 109.5 . . ?
H9A C9 H9B 109.5 . . ?
C7 C9 H9C 109.5 . . ?
H9A C9 H9C 109.5 . . ?
H9B C9 H9C 109.5 . . ?
C11 C10 C12 112.0(5) . . ?
C11 C10 P1 115.7(5) . . ?
C12 C10 P1 110.7(4) . . ?
C11 C10 H10A 105.9 . . ?
C12 C10 H10A 105.9 . . ?
P1 C10 H10A 105.9 . . ?
C10 C11 H11A 109.5 . . ?
C10 C11 H11B 109.5 . . ?
H11A C11 H11B 109.5 . . ?
C10 C11 H11C 109.5 . . ?
H11A C11 H11C 109.5 . . ?
H11B C11 H11C 109.5 . . ?
C10 C12 H12A 109.5 . . ?
C10 C12 H12B 109.5 . . ?
H12A C12 H12B 109.5 . . ?
C10 C12 H12C 109.5 . . ?
H12A C12 H12C 109.5 . . ?
H12B C12 H12C 109.5 . . ?

loop_
_geom_bond_atom_site_label_1
_geom_bond_atom_site_label_2
_geom_bond_distance
_geom_bond_site_symmetry_2
_geom_bond_publ_flag
Co1 N1 1.917(4) . ?
Co1 N2 2.207(4) . ?
Co1 P1 2.2124(11) 7_565 ?
Co1 P1 2.2124(11) . ?
Co1 Si1 2.6726(19) . ?
P1 C6 1.833(5) . ?
P1 C7 1.854(5) . ?
P1 C10 1.897(5) . ?
Si1 N1 1.669(5) . ?
Si1 N2 1.777(5) . ?
Si1 C4 1.886(6) 7_565 ?
Si1 C4 1.886(6) . ?
N1 C1 1.448(7) . ?
N2 C5 1.492(5) . ?
N2 C5 1.492(5) 7_565 ?
C1 C2 1.424(9) . ?
C1 C3 1.491(8) . ?
C1 C3 1.491(8) 7_565 ?
C2 H2A 0.959(5) . ?
C2 H2B 0.960(5) . ?
C3 H3A 0.9700 . ?
C3 H3B 0.9700 . ?
C3 H3C 0.9700 . ?
C4 H4A 0.9700 . ?
C4 H4B 0.9700 . ?
C4 H4C 0.9700 . ?
C5 C6 1.497(7) . ?
C5 H5A 0.9800 . ?
C5 H5B 0.9800 . ?
C6 H6A 0.9800 . ?
C6 H6B 0.9800 . ?
C7 C9 1.393(10) . ?
C7 C8 1.499(7) . ?
C7 H7A 0.9900 . ?
C8 H8A 0.9700 . ?
C8 H8B 0.9700 . ?
C8 H8C 0.9700 . ?
C9 H9A 0.9700 . ?
C9 H9B 0.9700 . ?
C9 H9C 0.9700 . ?
C10 C11 1.498(7) . ?
C10 C12 1.524(9) . ?
C10 H10A 0.9900 . ?
C11 H11A 0.9700 . ?
C11 H11B 0.9700 . ?
C11 H11C 0.9700 . ?
C12 H12A 0.9700 . ?
C12 H12B 0.9700 . ?
C12 H12C 0.9700 . ?

loop_
_geom_torsion_atom_site_label_1
_geom_torsion_atom_site_label_2
_geom_torsion_atom_site_label_3
_geom_torsion_atom_site_label_4
_geom_torsion
_geom_torsion_site_symmetry_1
_geom_torsion_site_symmetry_2
_geom_torsion_site_symmetry_3
_geom_torsion_site_symmetry_4
_geom_torsion_publ_flag
N1 Co1 P1 C6 88.1(2) . . . . ?
N2 Co1 P1 C6 11.7(2) . . . . ?
P1 Co1 P1 C6 -76.87(18) 7_565 . . . ?
Si1 Co1 P1 C6 46.41(18) . . . . ?
N1 Co1 P1 C7 -27.1(3) . . . . ?
N2 Co1 P1 C7 -103.5(2) . . . . ?
P1 Co1 P1 C7 167.9(2) 7_565 . . . ?
Si1 Co1 P1 C7 -68.8(2) . . . . ?
N1 Co1 P1 C10 -162.1(3) . . . . ?
N2 Co1 P1 C10 121.5(3) . . . . ?
P1 Co1 P1 C10 32.9(2) 7_565 . . . ?
Si1 Co1 P1 C10 156.2(2) . . . . ?
N2 Co1 Si1 N1 180.0 . . . . ?
P1 Co1 Si1 N1 -120.52(4) 7_565 . . . ?
P1 Co1 Si1 N1 120.52(4) . . . . ?
N1 Co1 Si1 N2 180.0 . . . . ?
P1 Co1 Si1 N2 59.48(4) 7_565 . . . ?
P1 Co1 Si1 N2 -59.48(4) . . . . ?
N1 Co1 Si1 C4 91.5(3) . . . 7_565 ?
N2 Co1 Si1 C4 -88.5(3) . . . 7_565 ?
P1 Co1 Si1 C4 -29.1(3) 7_565 . . 7_565 ?
P1 Co1 Si1 C4 -148.0(3) . . . 7_565 ?
N1 Co1 Si1 C4 -91.5(3) . . . . ?
N2 Co1 Si1 C4 88.5(3) . . . . ?
P1 Co1 Si1 C4 148.0(3) 7_565 . . . ?
P1 Co1 Si1 C4 29.1(3) . . . . ?
N2 Si1 N1 C1 180.0 . . . . ?
C4 Si1 N1 C1 61.1(3) 7_565 . . . ?
C4 Si1 N1 C1 -61.1(3) . . . . ?
Co1 Si1 N1 C1 180.0 . . . . ?
N2 Si1 N1 Co1 0.0 . . . . ?
C4 Si1 N1 Co1 -118.9(3) 7_565 . . . ?
C4 Si1 N1 Co1 118.9(3) . . . . ?
N2 Co1 N1 C1 180.0 . . . . ?
P1 Co1 N1 C1 -99.06(10) 7_565 . . . ?
P1 Co1 N1 C1 99.06(10) . . . . ?
Si1 Co1 N1 C1 180.0 . . . . ?
N2 Co1 N1 Si1 0.0 . . . . ?
P1 Co1 N1 Si1 80.94(10) 7_565 . . . ?
P1 Co1 N1 Si1 -80.94(10) . . . . ?
N1 Si1 N2 C5 107.4(3) . . . . ?
C4 Si1 N2 C5 -128.8(4) 7_565 . . . ?
C4 Si1 N2 C5 -16.4(4) . . . . ?
Co1 Si1 N2 C5 107.4(3) . . . . ?
N1 Si1 N2 C5 -107.4(3) . . . 7_565 ?
C4 Si1 N2 C5 16.4(4) 7_565 . . 7_565 ?
C4 Si1 N2 C5 128.8(4) . . . 7_565 ?
Co1 Si1 N2 C5 -107.4(3) . . . 7_565 ?
N1 Si1 N2 Co1 0.0 . . . . ?
C4 Si1 N2 Co1 123.8(3) 7_565 . . . ?
C4 Si1 N2 Co1 -123.8(3) . . . . ?
N1 Co1 N2 C5 -118.6(3) . . . . ?
P1 Co1 N2 C5 114.0(3) 7_565 . . . ?
P1 Co1 N2 C5 8.8(3) . . . . ?
Si1 Co1 N2 C5 -118.6(3) . . . . ?
N1 Co1 N2 C5 118.6(3) . . . 7_565 ?
P1 Co1 N2 C5 -8.8(3) 7_565 . . 7_565 ?
P1 Co1 N2 C5 -114.0(3) . . . 7_565 ?
Si1 Co1 N2 C5 118.6(3) . . . 7_565 ?
N1 Co1 N2 Si1 0.0 . . . . ?
P1 Co1 N2 Si1 -127.40(3) 7_565 . . . ?
P1 Co1 N2 Si1 127.40(3) . . . . ?
Si1 N1 C1 C2 180.0 . . . . ?
Co1 N1 C1 C2 0.0 . . . . ?
Si1 N1 C1 C3 58.9(6) . . . . ?
Co1 N1 C1 C3 -121.1(6) . . . . ?
Si1 N1 C1 C3 -58.9(6) . . . 7_565 ?
Co1 N1 C1 C3 121.1(6) . . . 7_565 ?
C5 N2 C5 C6 86.5(5) 7_565 . . . ?
Si1 N2 C5 C6 -126.3(4) . . . . ?
Co1 N2 C5 C6 -33.5(4) . . . . ?
N2 C5 C6 P1 46.4(5) . . . . ?
C7 P1 C6 C5 92.4(4) . . . . ?
C10 P1 C6 C5 -161.7(3) . . . . ?
Co1 P1 C6 C5 -32.7(4) . . . . ?
C6 P1 C7 C9 -41.0(7) . . . . ?
C10 P1 C7 C9 -145.5(7) . . . . ?
Co1 P1 C7 C9 70.5(7) . . . . ?
C6 P1 C7 C8 -171.0(5) . . . . ?
C10 P1 C7 C8 84.5(6) . . . . ?
Co1 P1 C7 C8 -59.5(6) . . . . ?
C6 P1 C10 C11 -54.8(5) . . . . ?
C7 P1 C10 C11 54.5(5) . . . . ?
Co1 P1 C10 C11 -164.3(4) . . . . ?
C6 P1 C10 C12 176.4(4) . . . . ?
C7 P1 C10 C12 -74.3(4) . . . . ?
Co1 P1 C10 C12 66.9(4) . . . . ?
